data_7135388
loop_
_publ_author_name
'Koh, An-Ping'
'Vernezoul, Ga&#xeb;l'
'Fan, Jun'
'Zhang, Zheng-Feng'
'Su, Ming-Der'
'So, Cheuk-Wai'

_publ_section_title
;
 Bis(<i>N</i>-heterocyclic carbene)-borylene-mediated heteroallene
 activation.
;
_journal_issue 21
_journal_name_full 'Chemical communications (Cambridge, England)'
_journal_page_first 5980
_journal_page_last 5984
_journal_paper_doi 10.1039/d6cc00146g
_journal_volume 62
_journal_year 2026
_chemical_formula_sum 'C30 H27 N3 O3'
_chemical_formula_weight 477.54
_space_group_crystal_system trigonal
_space_group_IT_number 161
_space_group_name_Hall 'R 3 -2"c'
_space_group_name_H-M_alt 'R 3 c :H'
_atom_sites_solution_hydrogens geom
_atom_sites_solution_primary dual
_audit_update_record
;
2025-12-19 deposited with the CCDC.	2026-02-11 downloaded from the CCDC.
;
_cell_angle_alpha 90
_cell_angle_beta 90
_cell_angle_gamma 120
_cell_formula_units_Z 6
_cell_length_a 12.8280(7)
_cell_length_b 12.8280(7)
_cell_length_c 25.5324(19)
_cell_measurement_reflns_used 7639
_cell_measurement_temperature 100.(2)
_cell_measurement_theta_max 31.1971
_cell_measurement_theta_min 2.4303
_cell_volume 3638.6(4)
_computing_cell_refinement 'SAINT V8.40B (Bruker AXS LLC, 2019)'
_computing_data_collection 'APEX4 (Ver 2021.4-0, Bruker AXS Inc., 2021)'
_computing_data_reduction 'SAINT V8.40B (Bruker AXS LLC, 2019)'
_computing_publication_material 'APEX4 (Ver 2021.4-0, Bruker AXS Inc., 2021)'
_computing_structure_refinement 'SHELXL-2018/3 (Sheldrick, 2018)'
_computing_structure_solution 'XT, VERSION 2018/2'
_diffrn_ambient_temperature 100.(2)
_diffrn_detector_area_resol_mean 7.3910
_diffrn_measured_fraction_theta_full 0.999
_diffrn_measured_fraction_theta_max 0.999
_diffrn_measurement_device 'four-circle diffractometer'
_diffrn_measurement_device_type 'Bruker D8 Quest'
_diffrn_measurement_method 'phi and omega scans'
_diffrn_radiation_monochromator 'Multilayer Mirror'
_diffrn_radiation_probe x-ray
_diffrn_radiation_type MoK\a
_diffrn_radiation_wavelength 0.71073
_diffrn_reflns_av_R_equivalents 0.0736
_diffrn_reflns_av_unetI/netI 0.0572
_diffrn_reflns_limit_h_max 18
_diffrn_reflns_limit_h_min -18
_diffrn_reflns_limit_k_max 18
_diffrn_reflns_limit_k_min -18
_diffrn_reflns_limit_l_max 37
_diffrn_reflns_limit_l_min -37
_diffrn_reflns_number 16707
_diffrn_reflns_theta_full 25.24
_diffrn_reflns_theta_max 31.51
_diffrn_reflns_theta_min 2.43
_diffrn_source 'Incoatec microfocus source'
_diffrn_source_current 1.4
_diffrn_source_power 0.07
_diffrn_source_type 'Incoatec I\mS 3.0'
_diffrn_source_voltage 50
_exptl_absorpt_coefficient_mu 0.085
_exptl_absorpt_correction_T_max 1.00
_exptl_absorpt_correction_T_min 0.84
_exptl_absorpt_correction_type multi-scan
_exptl_absorpt_process_details
;
Krause, L., Herbst-Irmer, R., Sheldrick, G. M., Stalke, D. (2015).
"Comparison of silver and molybdenum microfocus X-ray sources for
single-crystal structure determination"
J. Appl. Cryst. 48, 3-10.
doi:10.1107/S1600576714022985
;
_exptl_crystal_colour colourless
_exptl_crystal_density_diffrn 1.308
_exptl_crystal_density_method 'not measured'
_exptl_crystal_description plate
_exptl_crystal_F_000 1512
_exptl_crystal_size_max 0.140
_exptl_crystal_size_mid 0.120
_exptl_crystal_size_min 0.040
_refine_diff_density_max 0.223
_refine_diff_density_min -0.275
_refine_ls_abs_structure_details
;

Flack x determined using 877 quotients [(I+)-(I-)]/[(I+)+(I-)]
(Parsons, Flack and Wagner, Acta Cryst. B69 (2013) 249-259).
;
_refine_ls_abs_structure_Flack 0.2(8)
_refine_ls_extinction_method none
_refine_ls_goodness_of_fit_ref 1.038
_refine_ls_hydrogen_treatment constr
_refine_ls_matrix_type full
_refine_ls_number_parameters 110
_refine_ls_number_reflns 2707
_refine_ls_number_restraints 1
_refine_ls_restrained_S_all 1.038
_refine_ls_R_factor_all 0.0691
_refine_ls_R_factor_gt 0.0501
_refine_ls_shift/su_max 0.000
_refine_ls_shift/su_mean 0.000
_refine_ls_structure_factor_coef Fsqd
_refine_ls_weighting_details 'w=1/[\s^2^(Fo^2^)+(0.0553P)^2^+1.5437P] where P=(Fo^2^+2Fc^2^)/3'
_refine_ls_weighting_scheme calc
_refine_ls_wR_factor_gt 0.1074
_refine_ls_wR_factor_ref 0.1179
_reflns_Friedel_coverage 0.993
_reflns_Friedel_fraction_full 0.999
_reflns_Friedel_fraction_max 0.999
_reflns_number_gt 2181
_reflns_number_total 2707
_reflns_threshold_expression 'I > 2\s(I)'
_cod_data_source_file d6cc00146g2.cif
_cod_data_source_block scw2773m
_cod_depositor_comments
;
The following automatic conversions were performed:

data item '_diffrn_radiation_probe' value 'X-ray' was changed to
'x-ray' in accordance with the
/home/data/users/saulius/crontab/automatic-downloads/rss-feeds/RSC/lib/dictionaries/cif_core.dic
dictionary named 'cif_core.dic' version 2.4.2 last updated on
2011-04-26.

data item '_exptl_absorpt_correction_type' value 'Multi-Scan' was
changed to 'multi-scan' in accordance with the
/home/data/users/saulius/crontab/automatic-downloads/rss-feeds/RSC/lib/dictionaries/cif_core.dic
dictionary named 'cif_core.dic' version 2.4.2 last updated on
2011-04-26.

Automatic conversion script
Id: cif_fix_values 8170 2020-07-09 18:12:32Z antanas 

 Adding full bibliography for 7135388--7135395.cif.
;
_cod_original_cell_volume 3638.6(5)
_cod_original_sg_symbol_H-M 'R 3 c'
_cod_database_code 7135388

loop_
_space_group_symop_operation_xyz
'x, y, z'
'-y, x-y, z'
'-x+y, -x, z'
'-y, -x, z+1/2'
'-x+y, y, z+1/2'
'x, x-y, z+1/2'
'x+2/3, y+1/3, z+1/3'
'-y+2/3, x-y+1/3, z+1/3'
'-x+y+2/3, -x+1/3, z+1/3'
'-y+2/3, -x+1/3, z+5/6'
'-x+y+2/3, y+1/3, z+5/6'
'x+2/3, x-y+1/3, z+5/6'
'x+1/3, y+2/3, z+2/3'
'-y+1/3, x-y+2/3, z+2/3'
'-x+y+1/3, -x+2/3, z+2/3'
'-y+1/3, -x+2/3, z+7/6'
'-x+y+1/3, y+2/3, z+7/6'
'x+1/3, x-y+2/3, z+7/6'

loop_
_atom_site_type_symbol
_atom_site_label
_atom_site_fract_x
_atom_site_fract_y
_atom_site_fract_z
_atom_site_U_iso_or_equiv
_atom_site_adp_type
_atom_site_calc_flag
_atom_site_refinement_flags_adp
_atom_site_refinement_flags_occupancy
_atom_site_refinement_flags_posn
_atom_site_occupancy
_atom_site_disorder_assembly
_atom_site_disorder_group
C C1 0.6463(2) 0.4331(2) 0.51434(9) 0.0185(4) Uani d . . . 1 . .
C C2 0.4311(2) 0.2934(2) 0.50830(9) 0.0181(4) Uani d . . . 1 . .
C C3 0.3961(2) 0.3084(2) 0.45890(9) 0.0207(5) Uani d . . . 1 . .
H H3 0.452304 0.336529 0.430863 0.025000 Uiso calc U . R 1 . .
C C4 0.2791(2) 0.2824(2) 0.45048(9) 0.0222(5) Uani d . . . 1 . .
H H4 0.255465 0.292612 0.416479 0.027000 Uiso calc U . R 1 . .
C C5 0.1953(2) 0.2415(2) 0.49106(9) 0.0217(5) Uani d . . . 1 . .
C C6 0.2341(2) 0.2312(2) 0.54090(9) 0.0232(5) Uani d . . . 1 . .
H H6 0.179133 0.206132 0.569368 0.028000 Uiso calc U . R 1 . .
C C7 0.3514(2) 0.2567(2) 0.54973(9) 0.0214(5) Uani d . . . 1 . .
H H7 0.376456 0.248983 0.583825 0.026000 Uiso calc U . R 1 . .
C C8 0.0666(2) 0.2079(3) 0.48069(12) 0.0311(6) Uani d . . . 1 . .
H H8A 0.059552 0.231813 0.445009 0.047000 Uiso calc U . R 1 . .
H H8B 0.042022 0.249279 0.505809 0.047000 Uiso calc U . R 1 . .
H H8C 0.014551 0.120648 0.484515 0.047000 Uiso calc U . R 1 . .
C C9 0.2492(2) 0.5457(3) 0.50031(11) 0.0306(6) Uani d . . . 1 . .
H H9 0.191328 0.462289 0.500115 0.037000 Uiso calc U . R 1 . .
C C10 0.2116(3) 0.6293(3) 0.50045(11) 0.0309(6) Uani d . . . 1 . .
H H10 0.128125 0.603737 0.500637 0.037000 Uiso calc U . R 1 . .
N N1 0.55254(18) 0.31415(18) 0.51527(8) 0.0189(4) Uani d . . . 1 . .
O O1 0.62984(15) 0.51752(15) 0.51200(7) 0.0228(4) Uani d . . . 1 . .

loop_
_atom_site_aniso_label
_atom_site_aniso_U_11
_atom_site_aniso_U_22
_atom_site_aniso_U_33
_atom_site_aniso_U_12
_atom_site_aniso_U_13
_atom_site_aniso_U_23
C1 0.0163(11) 0.0178(11) 0.0193(10) 0.0069(9) 0.0001(8) -0.0013(8)
C2 0.0149(11) 0.0143(11) 0.0257(10) 0.0076(9) 0.0002(8) -0.0007(8)
C3 0.0223(12) 0.0195(11) 0.0210(10) 0.0110(10) 0.0025(8) 0.0008(8)
C4 0.0249(12) 0.0206(12) 0.0221(11) 0.0122(10) -0.0025(9) 0.0003(9)
C5 0.0183(12) 0.0184(11) 0.0298(12) 0.0103(10) -0.0013(9) -0.0017(9)
C6 0.0194(12) 0.0237(12) 0.0252(11) 0.0098(10) 0.0049(9) 0.0017(9)
C7 0.0206(12) 0.0218(11) 0.0211(10) 0.0102(10) 0.0002(8) 0.0017(8)
C8 0.0192(13) 0.0326(15) 0.0418(14) 0.0133(11) -0.0024(11) -0.0030(11)
C9 0.0267(14) 0.0222(13) 0.0383(15) 0.0087(11) -0.0005(10) -0.0032(11)
C10 0.0216(13) 0.0325(15) 0.0382(14) 0.0133(12) -0.0039(10) -0.0022(11)
N1 0.0160(9) 0.0165(9) 0.0245(9) 0.0085(8) 0.0013(7) 0.0008(7)
O1 0.0208(9) 0.0186(8) 0.0307(8) 0.0112(7) 0.0005(7) -0.0012(7)

loop_
_atom_type_symbol
_atom_type_description
_atom_type_scat_dispersion_real
_atom_type_scat_dispersion_imag
_atom_type_scat_source
C C 0.0033 0.0016 'International Tables Vol C Tables 4.2.6.8 and 6.1.1.4'
H H 0.0000 0.0000 'International Tables Vol C Tables 4.2.6.8 and 6.1.1.4'
N N 0.0061 0.0033 'International Tables Vol C Tables 4.2.6.8 and 6.1.1.4'
O O 0.0106 0.0060 'International Tables Vol C Tables 4.2.6.8 and 6.1.1.4'

loop_
_geom_angle_atom_site_label_1
_geom_angle_atom_site_label_2
_geom_angle_atom_site_label_3
_geom_angle_site_symmetry_1
_geom_angle_site_symmetry_3
_geom_angle
_geom_angle_publ_flag
O1 C1 N1 . . 122.8(2) ?
O1 C1 N1 . 3_665 122.2(2) ?
N1 C1 N1 . 3_665 114.9(2) ?
C7 C2 C3 . . 120.6(2) ?
C7 C2 N1 . . 120.8(2) ?
C3 C2 N1 . . 118.6(2) ?
C4 C3 C2 . . 119.8(2) ?
C3 C4 C5 . . 121.1(2) ?
C4 C5 C6 . . 117.9(2) ?
C4 C5 C8 . . 120.4(2) ?
C6 C5 C8 . . 121.6(2) ?
C7 C6 C5 . . 121.4(2) ?
C2 C7 C6 . . 119.1(2) ?
C10 C9 C10 . 2_665 120.6(3) ?
C9 C10 C9 . 3_565 119.4(3) ?
C1 N1 C1 . 2_655 125.0(2) ?
C1 N1 C2 . . 117.22(18) ?
C1 N1 C2 2_655 . 117.02(19) ?

loop_
_geom_bond_atom_site_label_1
_geom_bond_atom_site_label_2
_geom_bond_site_symmetry_2
_geom_bond_distance
_geom_bond_publ_flag
C1 O1 . 1.204(3) ?
C1 N1 . 1.393(3) ?
C1 N1 3_665 1.396(3) ?
C2 C7 . 1.380(3) ?
C2 C3 . 1.385(3) ?
C2 N1 . 1.454(3) ?
C3 C4 . 1.381(3) ?
C4 C5 . 1.393(3) ?
C5 C6 . 1.397(4) ?
C5 C8 . 1.506(4) ?
C6 C7 . 1.389(3) ?
C9 C10 . 1.378(4) ?
C9 C10 2_665 1.385(4) ?
